data_7200361
loop_
_publ_author_name
'Liu, Tianfu'
'L\"u, Jian'
'Shi, Linxi'
'Guo, Zhengang'
'Cao, Rong'

_publ_section_title
;
 Conformation control of a flexible 1,4-phenylenediacetate ligand in
 coordination complexes: a rigidity-modulated strategy
;
_journal_issue 4
_journal_name_full CrystEngComm
_journal_page_first 583
_journal_paper_doi 10.1039/b813444h
_journal_volume 11
_journal_year 2009
_chemical_formula_moiety 'C20 H18 Cd N2 O4, O'
_chemical_formula_sum 'C20 H18 Cd N2 O5'
_chemical_formula_weight 478.76
_chemical_name_systematic
;
?
;
_space_group_IT_number 2
_symmetry_cell_setting triclinic
_symmetry_space_group_name_Hall '-P 1'
_symmetry_space_group_name_H-M 'P -1'
_atom_sites_solution_hydrogens geom
_atom_sites_solution_primary direct
_atom_sites_solution_secondary difmap
_audit_creation_method SHELXL-97
_cell_angle_alpha 112.508(6)
_cell_angle_beta 106.884(11)
_cell_angle_gamma 96.478(4)
_cell_formula_units_Z 2
_cell_length_a 9.814(3)
_cell_length_b 10.545(3)
_cell_length_c 10.595(3)
_cell_measurement_reflns_used 2050
_cell_measurement_temperature 298(2)
_cell_measurement_theta_max 27.4632
_cell_measurement_theta_min 2.1609
_cell_volume 937.6(5)
_computing_cell_refinement 'CrystalClear (Rigaku Inc., 2007)'
_computing_data_collection 'CrystalClear (Rigaku Inc., 2007)'
_computing_data_reduction 'CrystalClear (Rigaku Inc., 2007)'
_computing_molecular_graphics 'SHELXL-97 (Sheldrick, 1997)'
_computing_publication_material 'SHELXL-97 (Sheldrick, 1997)'
_computing_structure_refinement 'SHELXL-97 (Sheldrick, 1997)'
_computing_structure_solution 'SHELXS-97 (Sheldrick, 1990)'
_diffrn_ambient_temperature 298(2)
_diffrn_detector_area_resol_mean 13.6612
_diffrn_measured_fraction_theta_full 95.2000
_diffrn_measured_fraction_theta_max 27.4632
_diffrn_measurement_device_type
;
Mercury2 (2x2 bin mode)
;
_diffrn_measurement_method CCD_Profile_fitting
_diffrn_radiation_monochromator graphite
_diffrn_radiation_source 'fine-focus sealed tube'
_diffrn_radiation_type MoK\a
_diffrn_radiation_wavelength 0.71073
_diffrn_reflns_av_R_equivalents 0.0487
_diffrn_reflns_av_sigmaI/netI 0.0842
_diffrn_reflns_limit_h_max 12
_diffrn_reflns_limit_h_min -12
_diffrn_reflns_limit_k_max 13
_diffrn_reflns_limit_k_min -13
_diffrn_reflns_limit_l_max 13
_diffrn_reflns_limit_l_min -13
_diffrn_reflns_number 7146
_diffrn_reflns_theta_full 27.47
_diffrn_reflns_theta_max 27.47
_diffrn_reflns_theta_min 2.33
_diffrn_standards_decay_% 0
_diffrn_standards_interval_count 0
_diffrn_standards_interval_time .
_diffrn_standards_number 4091
_exptl_absorpt_coefficient_mu 1.199
_exptl_absorpt_correction_T_max 0.788
_exptl_absorpt_correction_T_min 0.749
_exptl_absorpt_correction_type multi-scan
_exptl_absorpt_process_details CrystalClear
_exptl_crystal_colour colorless
_exptl_crystal_density_diffrn 1.696
_exptl_crystal_density_method 'not measured'
_exptl_crystal_description block
_exptl_crystal_F_000 476.0
_exptl_crystal_size_max 0.3
_exptl_crystal_size_mid 0.2
_exptl_crystal_size_min 0.2
_refine_diff_density_max 1.054
_refine_diff_density_min -1.106
_refine_diff_density_rms 0.163
_refine_ls_extinction_method none
_refine_ls_goodness_of_fit_ref 1.072
_refine_ls_hydrogen_treatment constr
_refine_ls_matrix_type full
_refine_ls_number_parameters 253
_refine_ls_number_reflns 4073
_refine_ls_number_restraints 0
_refine_ls_restrained_S_all 1.072
_refine_ls_R_factor_all 0.1003
_refine_ls_R_factor_gt 0.0603
_refine_ls_shift/su_max 0.007
_refine_ls_shift/su_mean 0.001
_refine_ls_structure_factor_coef Fsqd
_refine_ls_weighting_details 'calc w=1/[\s^2^(Fo^2^)+(0.0953P)^2^+0.9312P] where P=(Fo^2^+2Fc^2^)/3'
_refine_ls_weighting_scheme calc
_refine_ls_wR_factor_gt 0.1474
_refine_ls_wR_factor_ref 0.1933
_reflns_number_gt 2693
_reflns_number_total 4302
_reflns_threshold_expression >2sigma(I)
_cod_data_source_file b813444h.txt
_cod_data_source_block 2c
_cod_depositor_comments
;
The following automatic conversions were performed:
'_symmetry_cell_setting' value 'Triclinic' changed to 'triclinic'
according to '/home/saulius/struct/CIF-dictionaries/cif_core.dic'
dictionary named 'cif_core.dic' version 2.4.1 from
2010-06-29.

'_exptl_absorpt_correction_type' value 'Multi-scan' changed
to 'multi-scan' according to
'/home/saulius/struct/CIF-dictionaries/cif_core.dic' dictionary named
'cif_core.dic' version 2.4.1 from 2010-06-29.

Automatic conversion script
Id: cif_fix_enum 1527 2010-12-29 10:47:43Z saulius 
;
_cod_original_sg_symbol_H-M P-1
_cod_database_code 7200361

loop_
_symmetry_equiv_pos_as_xyz
'x, y, z'
'-x, -y, -z'

loop_
_atom_site_label
_atom_site_type_symbol
_atom_site_fract_x
_atom_site_fract_y
_atom_site_fract_z
_atom_site_U_iso_or_equiv
_atom_site_adp_type
_atom_site_occupancy
_atom_site_symmetry_multiplicity
_atom_site_calc_flag
_atom_site_refinement_flags
_atom_site_disorder_assembly
_atom_site_disorder_group
Cd1 Cd -0.11658(7) 0.05243(5) 0.34682(6) 0.0395(2) Uani 1 1 d . . .
C1 C 0.1929(10) 0.1366(8) 0.4581(10) 0.047(2) Uani 1 1 d . . .
C2 C 0.3574(10) 0.2000(11) 0.5116(13) 0.067(3) Uani 1 1 d . . .
H2A H 0.4125 0.1572 0.5721 0.080 Uiso 1 1 calc R . .
H2B H 0.3894 0.1814 0.4272 0.080 Uiso 1 1 calc R . .
C3 C 0.3862(8) 0.3580(9) 0.6021(10) 0.047(2) Uani 1 1 d . . .
C4 C 0.3586(10) 0.4489(9) 0.5400(10) 0.051(2) Uani 1 1 d . . .
H4 H 0.3210 0.4118 0.4362 0.061 Uiso 1 1 calc R . .
C5 C 0.3838(10) 0.5966(9) 0.6250(10) 0.050(2) Uani 1 1 d . . .
H5 H 0.3628 0.6560 0.5772 0.061 Uiso 1 1 calc R . .
C6 C 0.4376(8) 0.6543(9) 0.7735(10) 0.0469(19) Uani 1 1 d . . .
C7 C 0.4660(10) 0.5653(11) 0.8404(12) 0.066(3) Uani 1 1 d . . .
H7 H 0.5024 0.6034 0.9444 0.079 Uiso 1 1 calc R . .
C8 C 0.4415(10) 0.4197(9) 0.7561(11) 0.054(2) Uani 1 1 d . . .
H8 H 0.4629 0.3608 0.8044 0.064 Uiso 1 1 calc R . .
C9 C 0.4736(11) 0.8138(9) 0.8646(10) 0.060(2) Uani 1 1 d . . .
H9A H 0.5641 0.8601 0.8596 0.072 Uiso 1 1 calc R . .
H9B H 0.4915 0.8352 0.9684 0.072 Uiso 1 1 calc R . .
C10 C 0.3430(11) 0.8729(9) 0.8055(9) 0.055(2) Uani 1 1 d . . .
C11 C -0.0226(9) 0.3844(8) 0.5901(8) 0.0380(16) Uani 1 1 d . . .
H11 H 0.0416 0.3924 0.5399 0.046 Uiso 1 1 calc R . .
C12 C -0.0264(9) 0.5077(8) 0.7060(8) 0.0376(17) Uani 1 1 d . . .
H12 H 0.0347 0.5977 0.7339 0.045 Uiso 1 1 calc R . .
C13 C -0.1213(8) 0.4940(8) 0.7781(8) 0.0355(16) Uani 1 1 d . . .
C14 C -0.2058(9) 0.3575(7) 0.7335(8) 0.0377(17) Uani 1 1 d . . .
H14 H -0.2709 0.3429 0.7806 0.045 Uiso 1 1 calc R . .
C15 C -0.1928(9) 0.2431(8) 0.6184(9) 0.0428(18) Uani 1 1 d . . .
H15 H -0.2493 0.1505 0.5890 0.051 Uiso 1 1 calc R . .
C16 C -0.1264(8) 0.6141(8) 0.9011(8) 0.0370(16) Uani 1 1 d . . .
C17 C -0.1002(11) 0.7550(8) 0.9134(10) 0.054(2) Uani 1 1 d . . .
H17 H -0.0767 0.7733 0.8401 0.065 Uiso 1 1 calc R . .
C18 C -0.1090(11) 0.8638(8) 1.0318(10) 0.058(2) Uani 1 1 d . . .
H18 H -0.0994 0.9549 1.0327 0.069 Uiso 1 1 calc R . .
C19 C -0.1576(9) 0.7202(8) 1.1365(8) 0.0415(18) Uani 1 1 d . . .
H19 H -0.1767 0.7072 1.2142 0.050 Uiso 1 1 calc R . .
C20 C -0.1595(8) 0.6033(7) 1.0193(8) 0.0367(16) Uani 1 1 d . . .
H20 H -0.1835 0.5123 1.0168 0.044 Uiso 1 1 calc R . .
N1 N -0.1066(7) 0.2591(6) 0.5510(7) 0.0384(14) Uani 1 1 d . . .
N2 N -0.1303(7) 0.8512(6) 1.1472(7) 0.0393(15) Uani 1 1 d . . .
O1 O 0.1436(7) 0.0780(6) 0.5254(7) 0.0587(16) Uani 1 1 d . . .
O2 O 0.1114(7) 0.1486(6) 0.3531(6) 0.0535(15) Uani 1 1 d . . .
O3 O 0.2265(8) 0.8420(7) 0.8183(8) 0.0629(17) Uani 1 1 d . . .
O4 O 0.3677(7) 0.9522(7) 0.7460(8) 0.0627(17) Uani 1 1 d . . .
O5 O 0.3415(15) 0.8589(15) 0.1541(19) 0.183(6) Uani 1 1 d . . .

loop_
_atom_site_aniso_label
_atom_site_aniso_U_11
_atom_site_aniso_U_22
_atom_site_aniso_U_33
_atom_site_aniso_U_23
_atom_site_aniso_U_13
_atom_site_aniso_U_12
Cd1 0.0608(4) 0.0219(3) 0.0339(3) 0.0057(2) 0.0245(3) 0.0080(2)
C1 0.070(6) 0.026(4) 0.054(5) 0.016(4) 0.035(5) 0.017(4)
C2 0.056(5) 0.061(6) 0.103(9) 0.044(6) 0.036(6) 0.031(5)
C3 0.033(4) 0.045(5) 0.058(6) 0.016(4) 0.017(4) 0.008(4)
C4 0.064(5) 0.040(5) 0.037(5) 0.007(4) 0.016(4) 0.010(4)
C5 0.059(5) 0.037(4) 0.050(5) 0.019(4) 0.012(4) 0.014(4)
C6 0.037(4) 0.035(4) 0.060(6) 0.016(4) 0.012(4) 0.011(3)
C7 0.055(5) 0.065(6) 0.064(6) 0.035(6) -0.001(5) -0.001(5)
C8 0.069(6) 0.047(5) 0.067(6) 0.034(5) 0.035(5) 0.033(5)
C9 0.070(6) 0.035(5) 0.044(5) 0.003(4) -0.001(5) 0.009(4)
C10 0.083(7) 0.029(4) 0.027(4) -0.003(3) 0.011(4) -0.001(4)
C11 0.055(4) 0.032(4) 0.025(4) 0.005(3) 0.022(3) 0.012(3)
C12 0.060(5) 0.027(4) 0.034(4) 0.010(3) 0.030(4) 0.018(3)
C13 0.045(4) 0.029(4) 0.031(4) 0.014(3) 0.011(3) 0.007(3)
C14 0.058(5) 0.022(3) 0.029(4) -0.002(3) 0.027(4) 0.010(3)
C15 0.047(4) 0.027(4) 0.051(5) 0.008(4) 0.029(4) 0.001(3)
C16 0.047(4) 0.031(4) 0.026(4) 0.007(3) 0.015(3) 0.001(3)
C17 0.102(7) 0.025(4) 0.056(5) 0.019(4) 0.056(5) 0.024(4)
C18 0.099(7) 0.020(4) 0.056(6) 0.008(4) 0.045(5) 0.012(4)
C19 0.064(5) 0.034(4) 0.025(4) 0.009(3) 0.020(4) 0.010(4)
C20 0.052(4) 0.018(3) 0.039(4) 0.008(3) 0.021(4) 0.006(3)
N1 0.059(4) 0.026(3) 0.034(3) 0.008(3) 0.029(3) 0.011(3)
N2 0.069(4) 0.016(3) 0.027(3) -0.003(2) 0.029(3) 0.008(3)
O1 0.088(4) 0.042(3) 0.065(4) 0.033(3) 0.041(4) 0.017(3)
O2 0.058(4) 0.057(4) 0.041(3) 0.019(3) 0.019(3) 0.003(3)
O3 0.079(5) 0.042(4) 0.073(5) 0.021(3) 0.041(4) 0.017(3)
O4 0.068(4) 0.055(4) 0.069(4) 0.029(4) 0.027(4) 0.016(3)
O5 0.186(12) 0.190(14) 0.295(19) 0.178(15) 0.152(13) 0.063(11)

loop_
_atom_type_symbol
_atom_type_description
_atom_type_scat_dispersion_real
_atom_type_scat_dispersion_imag
_atom_type_scat_source
C C 0.0033 0.0016 'International Tables Vol C Tables 4.2.6.8 and 6.1.1.4'
H H 0.0000 0.0000 'International Tables Vol C Tables 4.2.6.8 and 6.1.1.4'
Cd Cd -0.8075 1.2024 'International Tables Vol C Tables 4.2.6.8 and 6.1.1.4'
N N 0.0061 0.0033 'International Tables Vol C Tables 4.2.6.8 and 6.1.1.4'
O O 0.0106 0.0060 'International Tables Vol C Tables 4.2.6.8 and 6.1.1.4'

loop_
_geom_angle_atom_site_label_1
_geom_angle_atom_site_label_2
_geom_angle_atom_site_label_3
_geom_angle
_geom_angle_site_symmetry_1
_geom_angle_site_symmetry_3
_geom_angle_publ_flag
N2 Cd1 O1 91.3(2) 1_544 2_556 ?
N2 Cd1 O2 87.8(2) 1_544 . ?
O1 Cd1 O2 122.5(2) 2_556 . ?
N2 Cd1 O4 94.9(2) 1_544 2_566 ?
O1 Cd1 O4 96.2(2) 2_556 2_566 ?
O2 Cd1 O4 141.1(2) . 2_566 ?
N2 Cd1 N1 179.1(2) 1_544 . ?
O1 Cd1 N1 88.7(2) 2_556 . ?
O2 Cd1 N1 93.0(2) . . ?
O4 Cd1 N1 84.2(2) 2_566 . ?
N2 Cd1 O3 90.1(2) 1_544 2_566 ?
O1 Cd1 O3 150.0(2) 2_556 2_566 ?
O2 Cd1 O3 87.5(2) . 2_566 ?
O4 Cd1 O3 53.8(2) 2_566 2_566 ?
N1 Cd1 O3 89.5(2) . 2_566 ?
N2 Cd1 O1 98.6(2) 1_544 . ?
O1 Cd1 O1 71.5(2) 2_556 . ?
O2 Cd1 O1 51.99(19) . . ?
O4 Cd1 O1 161.8(2) 2_566 . ?
N1 Cd1 O1 82.2(2) . . ?
O3 Cd1 O1 137.8(2) 2_566 . ?
N2 Cd1 C10 95.3(2) 1_544 2_566 ?
O1 Cd1 C10 123.8(3) 2_556 2_566 ?
O2 Cd1 C10 113.5(3) . 2_566 ?
O4 Cd1 C10 27.6(2) 2_566 2_566 ?
N1 Cd1 C10 84.0(2) . 2_566 ?
O3 Cd1 C10 26.4(2) 2_566 2_566 ?
O1 Cd1 C10 159.1(2) . 2_566 ?
O2 C1 O1 122.0(8) . . ?
O2 C1 C2 118.5(7) . . ?
O1 C1 C2 119.5(9) . . ?
C3 C2 C1 107.4(7) . . ?
C3 C2 H2A 110.2 . . ?
C1 C2 H2A 110.2 . . ?
C3 C2 H2B 110.2 . . ?
C1 C2 H2B 110.2 . . ?
H2A C2 H2B 108.5 . . ?
C4 C3 C8 115.9(8) . . ?
C4 C3 C2 122.5(9) . . ?
C8 C3 C2 121.6(8) . . ?
C3 C4 C5 122.4(8) . . ?
C3 C4 H4 118.8 . . ?
C5 C4 H4 118.8 . . ?
C6 C5 C4 120.9(8) . . ?
C6 C5 H5 119.6 . . ?
C4 C5 H5 119.6 . . ?
C5 C6 C7 118.4(8) . . ?
C5 C6 C9 120.8(8) . . ?
C7 C6 C9 120.7(9) . . ?
C6 C7 C8 120.5(9) . . ?
C6 C7 H7 119.8 . . ?
C8 C7 H7 119.8 . . ?
C7 C8 C3 121.9(8) . . ?
C7 C8 H8 119.0 . . ?
C3 C8 H8 119.0 . . ?
C6 C9 C10 109.9(7) . . ?
C6 C9 H9A 109.7 . . ?
C10 C9 H9A 109.7 . . ?
C6 C9 H9B 109.7 . . ?
C10 C9 H9B 109.7 . . ?
H9A C9 H9B 108.2 . . ?
O3 C10 O4 124.0(9) . . ?
O3 C10 C9 119.9(8) . . ?
O4 C10 C9 116.1(9) . . ?
O3 C10 Cd1 65.1(5) . 2_566 ?
O4 C10 Cd1 59.8(5) . 2_566 ?
C9 C10 Cd1 169.5(6) . 2_566 ?
N1 C11 C12 121.0(7) . . ?
N1 C11 H11 119.5 . . ?
C12 C11 H11 119.5 . . ?
C13 C12 C11 118.8(7) . . ?
C13 C12 H12 120.6 . . ?
C11 C12 H12 120.6 . . ?
C12 C13 C14 117.6(7) . . ?
C12 C13 C16 121.7(7) . . ?
C14 C13 C16 120.6(7) . . ?
C15 C14 C13 118.9(7) . . ?
C15 C14 H14 120.5 . . ?
C13 C14 H14 120.5 . . ?
N1 C15 C14 122.2(7) . . ?
N1 C15 H15 118.9 . . ?
C14 C15 H15 118.9 . . ?
C20 C16 C17 113.8(6) . . ?
C20 C16 C13 123.7(6) . . ?
C17 C16 C13 122.5(6) . . ?
C18 C17 C16 119.6(7) . . ?
C18 C17 H17 120.2 . . ?
C16 C17 H17 120.2 . . ?
N2 C18 C17 124.9(7) . . ?
N2 C18 H18 117.6 . . ?
C17 C18 H18 117.6 . . ?
N2 C19 C20 123.4(7) . . ?
N2 C19 H19 118.3 . . ?
C20 C19 H19 118.3 . . ?
C19 C20 C16 121.9(6) . . ?
C19 C20 H20 119.1 . . ?
C16 C20 H20 119.1 . . ?
C15 N1 C11 121.5(6) . . ?
C15 N1 Cd1 116.3(5) . . ?
C11 N1 Cd1 122.2(5) . . ?
C19 N2 C18 116.2(6) . . ?
C19 N2 Cd1 124.5(5) . 1_566 ?
C18 N2 Cd1 119.3(5) . 1_566 ?
C1 O1 Cd1 162.9(6) . 2_556 ?
C1 O1 Cd1 85.7(5) . . ?
Cd1 O1 Cd1 108.5(2) 2_556 . ?
C1 O2 Cd1 100.3(5) . . ?
C10 O3 Cd1 88.5(6) . 2_566 ?
C10 O4 Cd1 92.6(6) . 2_566 ?

loop_
_geom_bond_atom_site_label_1
_geom_bond_atom_site_label_2
_geom_bond_distance
_geom_bond_site_symmetry_2
_geom_bond_publ_flag
Cd1 N2 2.308(5) 1_544 ?
Cd1 O1 2.313(5) 2_556 ?
Cd1 O2 2.321(6) . ?
Cd1 O4 2.361(7) 2_566 ?
Cd1 N1 2.379(6) . ?
Cd1 O3 2.476(7) 2_566 ?
Cd1 C10 2.729(10) 2_566 ?
C1 O2 1.228(10) . ?
C1 O1 1.262(9) . ?
C1 C2 1.520(12) . ?
C2 C3 1.513(13) . ?
C2 H2A 0.9900 . ?
C2 H2B 0.9900 . ?
C3 C4 1.364(12) . ?
C3 C8 1.405(13) . ?
C4 C5 1.417(11) . ?
C4 H4 0.9500 . ?
C5 C6 1.355(12) . ?
C5 H5 0.9500 . ?
C6 C7 1.383(12) . ?
C6 C9 1.520(11) . ?
C7 C8 1.398(13) . ?
C7 H7 0.9500 . ?
C8 H8 0.9500 . ?
C9 C10 1.560(13) . ?
C9 H9A 0.9900 . ?
C9 H9B 0.9900 . ?
C10 O3 1.213(11) . ?
C10 O4 1.266(10) . ?
C10 Cd1 2.729(10) 2_566 ?
C11 N1 1.317(9) . ?
C11 C12 1.419(10) . ?
C11 H11 0.9500 . ?
C12 C13 1.393(10) . ?
C12 H12 0.9500 . ?
C13 C14 1.402(10) . ?
C13 C16 1.446(11) . ?
C14 C15 1.399(10) . ?
C14 H14 0.9500 . ?
C15 N1 1.290(9) . ?
C15 H15 0.9500 . ?
C16 C20 1.422(10) . ?
C16 C17 1.428(10) . ?
C17 C18 1.372(11) . ?
C17 H17 0.9500 . ?
C18 N2 1.349(10) . ?
C18 H18 0.9500 . ?
C19 N2 1.332(9) . ?
C19 C20 1.368(10) . ?
C19 H19 0.9500 . ?
C20 H20 0.9500 . ?
